data_4021430
loop_
_publ_author_name
'Tsutomu Inokuchi'
'Hiroyuki Kawafuchi'

_publ_section_title
;
 E- or Z-Selective Knoevenagel Condensation of Acetoacetic
 Derivatives: Effect of Acylated Substituent, that is, TEMPO
 and Amines, as an Auxiliary, and New Accesses to Trisubstituted
 E- and Z-2-Alkenals and Furans
;
_journal_name_full 'Journal of Organic Chemistry'
_journal_page_first 947
_journal_page_last 953
_journal_paper_doi 10.1021/jo051952w
_journal_volume 71
_journal_year 2006
_chemical_formula_sum 'C36 H50 N2 O8'
_chemical_formula_weight 638.80
_space_group_IT_number 2
_symmetry_cell_setting triclinic
_symmetry_Int_Tables_number 2
_symmetry_space_group_name_Hall '-P 1'
_symmetry_space_group_name_H-M 'P -1'
_audit_creation_date 'Tue Jun 28 23:31:16 2005'
_audit_creation_method 'by teXsan'
_cell_angle_alpha 89.994(4)
_cell_angle_beta 99.071(5)
_cell_angle_gamma 90.032(2)
_cell_formula_units_Z 2
_cell_length_a 8.268(1)
_cell_length_b 22.444(3)
_cell_length_c 9.7559(6)
_cell_measurement_reflns_used 6749
_cell_measurement_temperature 150.2
_cell_measurement_theta_max 27.5
_cell_measurement_theta_min 0.9
_cell_volume 1787.7(3)
_computing_cell_refinement PROCESS-AUTO
_computing_data_collection PROCESS-AUTO
_computing_data_reduction 'teXsan Ver. 1.11'
_computing_publication_material 'teXsan Ver. 1.11'
_computing_structure_refinement 'teXsan Ver. 1.10'
_computing_structure_solution SIR97
_diffrn_detector_area_resol_mean 10.00
_diffrn_measured_fraction_theta_full 0.8719
_diffrn_measured_fraction_theta_max 0.8719
_diffrn_measurement_device_type 'Rigaku RAXIS-IV Imaging Plate'
_diffrn_measurement_method \w
_diffrn_radiation_type 'Mo K\a'
_diffrn_radiation_wavelength 0.7107
_diffrn_reflns_av_R_equivalents 0.033
_diffrn_reflns_limit_h_max 10
_diffrn_reflns_limit_h_min -10
_diffrn_reflns_limit_k_max 29
_diffrn_reflns_limit_k_min -29
_diffrn_reflns_limit_l_max 12
_diffrn_reflns_limit_l_min -12
_diffrn_reflns_number 12815
_diffrn_reflns_theta_full 27.49
_diffrn_reflns_theta_max 27.49
_exptl_absorpt_coefficient_mu 0.083
_exptl_absorpt_correction_T_max 0.968
_exptl_absorpt_correction_T_min 0.942
_exptl_absorpt_correction_type integration
_exptl_absorpt_process_details '(Higashi, 1999)'
_exptl_crystal_colour colorless
_exptl_crystal_density_diffrn 1.187
_exptl_crystal_density_method 'not measured'
_exptl_crystal_description block
_exptl_crystal_size_max 0.790
_exptl_crystal_size_mid 0.500
_exptl_crystal_size_min 0.500
_refine_diff_density_max 0.25
_refine_diff_density_min -0.18
_refine_ls_extinction_method none
_refine_ls_goodness_of_fit_ref 4.331
_refine_ls_hydrogen_treatment refxyz
_refine_ls_number_parameters 565
_refine_ls_number_reflns 7136
_refine_ls_R_factor_gt 0.0895
_refine_ls_shift/su_max 2.8414
_refine_ls_structure_factor_coef Fsqd
_refine_ls_weighting_details 'w = 1/[\s^2^(Fo^2^) + (0.05000(Max(Fo^2^,0) + 2Fc^2^)/3)^2^]'
_refine_ls_weighting_scheme calc
_refine_ls_wR_factor_ref 0.2663
_reflns_number_gt 6337
_reflns_number_total 7136
_reflns_threshold_expression F^2^>2.0\s(F^2^)
_cod_data_source_file jo051952wsi20050928_123853.cif
_cod_original_sg_symbol_H-M 'P -1         '
_cod_original_formula_sum 'C36 H50 N2 O8 '
_cod_database_code 4021430

loop_
_symmetry_equiv_pos_as_xyz
x,y,z
-x,-y,-z

loop_
_atom_site_label
_atom_site_type_symbol
_atom_site_fract_x
_atom_site_fract_y
_atom_site_fract_z
_atom_site_U_iso_or_equiv
_atom_site_adp_type
_atom_site_occupancy
_atom_site_calc_flag
O(1) O -0.2774(2) 0.40592(7) 0.7791(1) 0.0594(5) Uani 1.00 d
O(2) O -0.0888(3) 0.31401(9) 0.6274(2) 0.0749(6) Uani 1.00 d
O(3) O -0.3004(3) 0.4152(1) 0.2471(2) 0.0828(6) Uani 1.00 d
O(4) O -0.0709(2) 0.36046(6) 0.3222(1) 0.0463(4) Uani 1.00 d
O(5) O 0.2227(2) 0.09425(7) 1.2790(1) 0.0584(4) Uani 1.00 d
O(6) O 0.4111(3) 0.18590(9) 1.1277(2) 0.0748(6) Uani 1.00 d
O(7) O 0.1996(3) 0.0848(1) 0.7476(2) 0.0845(7) Uani 1.00 d
O(8) O 0.4291(2) 0.13957(6) 0.8222(1) 0.0468(4) Uani 1.00 d
N(1) N -0.0437(2) 0.35385(7) 0.1777(1) 0.0418(4) Uani 1.00 d
N(2) N 0.4565(2) 0.14622(7) 0.6779(1) 0.0418(4) Uani 1.00 d
C(1) C -0.3463(4) 0.4190(1) 0.8938(3) 0.0718(8) Uani 1.00 d
C(2) C -0.4877(4) 0.4449(1) 0.8595(3) 0.0825(9) Uani 1.00 d
C(3) C -0.5166(3) 0.4504(1) 0.7117(3) 0.0677(8) Uani 1.00 d
C(4) C -0.3855(2) 0.42523(9) 0.6675(2) 0.0489(5) Uani 1.00 d
C(5) C -0.3495(3) 0.4178(1) 0.5296(2) 0.0525(6) Uani 1.00 d
C(6) C -0.2180(2) 0.39366(9) 0.4890(2) 0.0496(5) Uani 1.00 d
C(7) C -0.0784(3) 0.3644(1) 0.5879(2) 0.0523(6) Uani 1.00 d
C(8) C 0.0670(4) 0.4023(2) 0.6329(3) 0.0756(9) Uani 1.00 d
C(9) C -0.2068(3) 0.3923(1) 0.3375(2) 0.0555(6) Uani 1.00 d
C(10) C 0.1176(3) 0.3821(1) 0.1716(2) 0.0623(7) Uani 1.00 d
C(11) C 0.1492(4) 0.3712(2) 0.0222(3) 0.0773(9) Uani 1.00 d
C(12) C 0.1418(5) 0.3063(2) -0.0170(3) 0.090(1) Uani 1.00 d
C(13) C -0.0223(5) 0.2822(1) -0.0021(3) 0.0772(9) Uani 1.00 d
C(14) C -0.0677(3) 0.28940(9) 0.1444(2) 0.0574(6) Uani 1.00 d
C(15) C 0.0270(5) 0.2452(1) 0.2475(3) 0.0833(10) Uani 1.00 d
C(16) C 0.2635(4) 0.3588(2) 0.2780(4) 0.097(1) Uani 1.00 d
C(17) C -0.2505(4) 0.2770(2) 0.1380(3) 0.0850(10) Uani 1.00 d
C(18) C 0.0940(6) 0.4483(2) 0.1899(4) 0.101(1) Uani 1.00 d
C(19) C 0.1538(4) 0.0808(1) 1.3944(3) 0.0706(8) Uani 1.00 d
C(20) C 0.0115(4) 0.0549(1) 1.3591(3) 0.0824(9) Uani 1.00 d
C(21) C -0.0178(3) 0.0497(1) 1.2110(3) 0.0677(7) Uani 1.00 d
C(22) C 0.1139(2) 0.07492(9) 1.1678(2) 0.0490(5) Uani 1.00 d
C(23) C 0.1503(3) 0.0823(1) 1.0293(2) 0.0522(6) Uani 1.00 d
C(24) C 0.2824(2) 0.10654(10) 0.9890(2) 0.0492(5) Uani 1.00 d
C(25) C 0.4214(3) 0.13549(10) 1.0885(2) 0.0526(6) Uani 1.00 d
C(26) C 0.5687(4) 0.0985(2) 1.1316(3) 0.0736(8) Uani 1.00 d
C(27) C 0.2940(3) 0.1079(1) 0.8382(2) 0.0551(6) Uani 1.00 d
C(28) C 0.4322(3) 0.21047(9) 0.6448(2) 0.0585(6) Uani 1.00 d
C(29) C 0.4778(5) 0.2180(1) 0.4985(3) 0.0779(9) Uani 1.00 d
C(30) C 0.6413(5) 0.1933(2) 0.4831(3) 0.090(1) Uani 1.00 d
C(31) C 0.6488(4) 0.1296(2) 0.5226(3) 0.0798(10) Uani 1.00 d
C(32) C 0.6187(3) 0.1183(1) 0.6720(2) 0.0627(7) Uani 1.00 d
C(33) C 0.7634(4) 0.1411(2) 0.7787(4) 0.096(1) Uani 1.00 d
C(34) C 0.5942(6) 0.0518(2) 0.6908(4) 0.099(1) Uani 1.00 d
C(35) C 0.2483(4) 0.2225(2) 0.6398(4) 0.0861(10) Uani 1.00 d
C(36) C 0.5283(5) 0.2545(1) 0.7479(3) 0.0845(10) Uani 1.00 d
H(1) H -0.281(4) 0.411(1) 0.989(4) 0.0859 Uiso 1.00 calc
H(2) H -0.564(5) 0.459(2) 0.937(4) 0.0995 Uiso 1.00 calc
H(3) H -0.585(4) 0.464(2) 0.672(3) 0.0813 Uiso 1.00 calc
H(4) H -0.437(3) 0.435(1) 0.462(3) 0.0628 Uiso 1.00 calc
H(8) H -0.319(5) 0.311(2) 0.088(4) 0.1024 Uiso 1.00 calc
H(9) H -0.292(5) 0.280(2) 0.217(4) 0.1024 Uiso 1.00 calc
H(10) H -0.269(5) 0.234(2) 0.095(4) 0.1024 Uiso 1.00 calc
H(11) H 0.007(5) 0.255(2) 0.339(4) 0.1002 Uiso 1.00 calc
H(12) H 0.153(5) 0.252(2) 0.250(4) 0.1002 Uiso 1.00 calc
H(13) H 0.107(6) 0.456(2) 0.278(5) 0.1207 Uiso 1.00 calc
H(14) H -0.005(6) 0.463(2) 0.150(5) 0.1207 Uiso 1.00 calc
H(15) H 0.188(6) 0.471(2) 0.168(4) 0.1207 Uiso 1.00 calc
H(16) H 0.081(4) 0.398(2) -0.041(4) 0.0928 Uiso 1.00 calc
H(17) H 0.261(5) 0.382(2) 0.023(4) 0.0928 Uiso 1.00 calc
H(18) H 0.163(5) 0.305(2) -0.107(5) 0.1074 Uiso 1.00 calc
H(19) H 0.227(5) 0.284(2) 0.038(5) 0.1074 Uiso 1.00 calc
H(20) H -0.033(4) 0.239(2) -0.025(4) 0.0925 Uiso 1.00 calc
H(21) H -0.106(4) 0.306(2) -0.080(4) 0.0925 Uiso 1.00 calc
H(22) H -0.001(5) 0.203(2) 0.218(4) 0.1002 Uiso 1.00 calc
H(26) H 0.222(4) 0.091(1) 1.481(4) 0.0847 Uiso 1.00 calc
H(27) H -0.049(5) 0.042(2) 1.427(4) 0.0986 Uiso 1.00 calc
H(28) H -0.102(4) 0.032(1) 1.151(3) 0.0811 Uiso 1.00 calc
H(29) H 0.065(3) 0.064(1) 0.959(3) 0.0628 Uiso 1.00 calc
H(33) H 0.765(5) 0.120(2) 0.528(4) 0.0962 Uiso 1.00 calc
H(34) H 0.584(5) 0.106(2) 0.463(4) 0.0962 Uiso 1.00 calc
H(35) H 0.661(5) 0.195(2) 0.396(5) 0.1078 Uiso 1.00 calc
H(36) H 0.713(5) 0.218(2) 0.534(5) 0.1078 Uiso 1.00 calc
H(37) H 0.467(5) 0.256(2) 0.481(4) 0.0936 Uiso 1.00 calc
H(38) H 0.391(5) 0.196(2) 0.424(4) 0.0936 Uiso 1.00 calc
H(39) H 0.487(5) 0.289(2) 0.741(4) 0.1008 Uiso 1.00 calc
H(40) H 0.658(5) 0.253(2) 0.752(4) 0.1008 Uiso 1.00 calc
H(41) H 0.507(5) 0.240(2) 0.836(4) 0.1008 Uiso 1.00 calc
H(42) H 0.225(5) 0.260(2) 0.611(4) 0.1032 Uiso 1.00 calc
H(43) H 0.207(5) 0.222(2) 0.736(4) 0.1032 Uiso 1.00 calc
H(44) H 0.177(5) 0.190(2) 0.596(4) 0.1032 Uiso 1.00 calc
H(48) H 0.497(6) 0.031(2) 0.626(5) 0.1181 Uiso 1.00 calc
H(49) H 0.693(5) 0.033(2) 0.668(4) 0.1181 Uiso 1.00 calc
H(50) H 0.582(5) 0.040(2) 0.782(5) 0.1181 Uiso 1.00 calc
H(57) H 0.547(4) 0.057(2) 1.080(4) 0.0885 Uiso 1.00 calc
H(58) H 0.663(4) 0.125(2) 1.172(3) 0.0885 Uiso 1.00 calc
H(59) H 0.545(4) 0.077(2) 1.192(4) 0.0885 Uiso 1.00 calc
H(60) H 0.742(5) 0.141(2) 0.879(5) 0.1164 Uiso 1.00 calc
H(61) H 0.856(6) 0.129(2) 0.779(4) 0.1164 Uiso 1.00 calc
H(62) H 0.820(5) 0.186(2) 0.743(4) 0.1164 Uiso 1.00 calc
H(63) H 0.135(5) 0.403(2) 0.626(4) 0.0904 Uiso 1.00 calc
H(64) H 0.043(4) 0.448(2) 0.594(4) 0.0904 Uiso 1.00 calc
H(65) H 0.059(4) 0.422(2) 0.743(4) 0.0904 Uiso 1.00 calc
H(66) H 0.312(5) 0.309(2) 0.249(4) 0.1165 Uiso 1.00 calc
H(67) H 0.356(6) 0.378(2) 0.272(4) 0.1165 Uiso 1.00 calc
H(68) H 0.243(5) 0.366(2) 0.373(5) 0.1165 Uiso 1.00 calc

loop_
_atom_site_aniso_label
_atom_site_aniso_U_11
_atom_site_aniso_U_22
_atom_site_aniso_U_33
_atom_site_aniso_U_12
_atom_site_aniso_U_13
_atom_site_aniso_U_23
O(1) 0.0717(10) 0.0683(9) 0.0391(8) 0.0048(7) 0.0120(6) -0.0026(6)
O(2) 0.087(1) 0.070(1) 0.069(1) 0.0131(9) 0.0168(9) 0.0150(8)
O(3) 0.095(1) 0.116(2) 0.0389(10) 0.046(1) 0.0125(8) 0.0106(9)
O(4) 0.0538(7) 0.0598(8) 0.0264(7) 0.0017(6) 0.0102(5) -0.0022(5)
O(5) 0.0735(10) 0.0663(9) 0.0368(8) -0.0054(7) 0.0132(6) 0.0016(6)
O(6) 0.088(1) 0.071(1) 0.066(1) -0.0135(9) 0.0165(9) -0.0159(8)
O(7) 0.097(1) 0.121(2) 0.0368(10) -0.048(1) 0.0132(8) -0.0123(8)
O(8) 0.0534(7) 0.0610(8) 0.0273(7) -0.0016(6) 0.0103(5) 0.0019(5)
N(1) 0.0550(8) 0.0469(8) 0.0250(7) -0.0047(6) 0.0108(5) -0.0036(5)
N(2) 0.0549(8) 0.0451(8) 0.0272(8) 0.0055(6) 0.0120(5) 0.0027(5)
C(1) 0.106(2) 0.071(1) 0.045(1) -0.017(1) 0.032(1) -0.0065(10)
C(2) 0.091(2) 0.091(2) 0.079(2) -0.027(2) 0.058(2) -0.029(1)
C(3) 0.053(1) 0.081(2) 0.073(2) 0.003(1) 0.024(1) -0.010(1)
C(4) 0.0525(10) 0.052(1) 0.044(1) -0.0012(8) 0.0156(7) -0.0040(7)
C(5) 0.056(1) 0.065(1) 0.038(1) 0.0038(9) 0.0108(8) 0.0019(8)
C(6) 0.057(1) 0.061(1) 0.0315(10) 0.0036(8) 0.0105(7) -0.0009(7)
C(7) 0.059(1) 0.067(1) 0.033(1) 0.0075(9) 0.0140(7) -0.0034(8)
C(8) 0.068(1) 0.106(2) 0.050(2) -0.014(1) 0.003(1) -0.007(1)
C(9) 0.063(1) 0.073(1) 0.032(1) 0.0099(10) 0.0117(8) 0.0014(8)
C(10) 0.064(1) 0.079(1) 0.047(1) -0.021(1) 0.0180(9) -0.0055(9)
C(11) 0.080(2) 0.107(2) 0.052(1) -0.010(2) 0.033(1) 0.004(1)
C(12) 0.112(2) 0.115(3) 0.048(2) 0.035(2) 0.031(1) -0.003(1)
C(13) 0.133(2) 0.059(1) 0.039(1) 0.008(1) 0.010(1) -0.0116(9)
C(14) 0.088(2) 0.0437(10) 0.039(1) -0.0039(10) 0.0052(9) -0.0013(7)
C(15) 0.128(3) 0.060(1) 0.062(2) 0.015(2) 0.014(2) 0.014(1)
C(16) 0.057(1) 0.167(4) 0.065(2) -0.021(2) 0.007(1) -0.012(2)
C(17) 0.103(2) 0.081(2) 0.067(2) -0.047(2) 0.002(1) 0.002(1)
C(18) 0.143(3) 0.078(2) 0.086(2) -0.055(2) 0.036(2) -0.017(2)
C(19) 0.103(2) 0.071(1) 0.044(1) 0.017(1) 0.029(1) 0.0072(10)
C(20) 0.090(2) 0.090(2) 0.082(2) 0.028(2) 0.059(2) 0.031(1)
C(21) 0.054(1) 0.079(2) 0.074(2) -0.003(1) 0.024(1) 0.007(1)
C(22) 0.052(1) 0.054(1) 0.043(1) 0.0005(8) 0.0152(7) 0.0009(7)
C(23) 0.054(1) 0.066(1) 0.037(1) -0.0036(9) 0.0090(7) -0.0024(8)
C(24) 0.055(1) 0.063(1) 0.031(1) -0.0037(8) 0.0099(7) -0.0006(7)
C(25) 0.061(1) 0.066(1) 0.0322(10) -0.0082(9) 0.0137(7) 0.0023(8)
C(26) 0.073(2) 0.096(2) 0.050(1) 0.007(1) 0.003(1) 0.008(1)
C(27) 0.059(1) 0.073(1) 0.035(1) -0.0090(9) 0.0110(8) -0.0031(8)
C(28) 0.090(2) 0.046(1) 0.039(1) 0.0055(10) 0.0071(9) 0.0021(7)
C(29) 0.132(3) 0.061(1) 0.040(1) -0.008(2) 0.012(1) 0.0113(10)
C(30) 0.114(3) 0.113(2) 0.048(2) -0.038(2) 0.032(1) 0.003(1)
C(31) 0.082(2) 0.112(2) 0.054(2) 0.006(2) 0.036(1) -0.008(1)
C(32) 0.066(1) 0.079(2) 0.047(1) 0.023(1) 0.0205(9) 0.0058(10)
C(33) 0.056(1) 0.166(4) 0.066(2) 0.023(2) 0.007(1) 0.010(2)
C(34) 0.141(3) 0.074(2) 0.087(2) 0.051(2) 0.036(2) 0.013(2)
C(35) 0.102(2) 0.080(2) 0.071(2) 0.045(2) -0.004(1) -0.006(1)
C(36) 0.132(3) 0.060(1) 0.060(2) -0.017(2) 0.011(2) -0.014(1)

loop_
_atom_type_symbol
_atom_type_description
_atom_type_scat_dispersion_real
_atom_type_scat_dispersion_imag
_atom_type_scat_source
C C 0.003 0.002
;International Tables for Crystallography
(1992, Vol. C, Tables 4.2.6.8 and 6.1.1.1)
;
H H 0.000 0.000
;International Tables for Crystallography
(1992, Vol. C, Table 6.1.1.2)
;
N N 0.006 0.003
;International Tables for Crystallography
(1992, Vol. C, Tables 4.2.6.8 and 6.1.1.1)
;
O O 0.011 0.006
;International Tables for Crystallography
(1992, Vol. C, Tables 4.2.6.8 and 6.1.1.1)
;
